data_4076088
loop_
_publ_author_name
'van der Vlugt, Jarl Ivar'
'van Duren, Ruben'
'Batema, Guido D.'
'den Heeten, Ren\'e'
'Meetsma, Auke'
'Fraanje, Jan'
'Goubitz, Kees'
'Kamer, Paul C. J.'
'van Leeuwen, Piet W. N. M.'
'Vogt, Dieter'

_publ_section_title
;
 Platinum Complexes of Rigid Bidentate Phosphine Ligands in the
 Hydroformylation of 1-Octene
;
_journal_issue 22
_journal_name_full Organometallics
_journal_page_first 5377
_journal_paper_doi 10.1021/om050575a
_journal_volume 24
_journal_year 2005
_chemical_formula_sum 'C42 H32 Cl2 P2 Pt'
_chemical_formula_weight 864.65
_space_group_IT_number 2
_symmetry_cell_setting triclinic
_symmetry_space_group_name_Hall '-P 1'
_symmetry_space_group_name_H-M 'P -1'
_cell_angle_alpha 104.61(2)
_cell_angle_beta 95.160(10)
_cell_angle_gamma 95.38(2)
_cell_formula_units_Z 2
_cell_length_a 11.114(2)
_cell_length_b 13.035(3)
_cell_length_c 13.050(2)
_cell_measurement_reflns_used 23
_cell_measurement_temperature 293
_cell_measurement_theta_max 20.44
_cell_measurement_theta_min 19.95
_cell_volume 1808.7(6)
_computing_cell_refinement 'local program'
_computing_data_collection 'Enraf-Nonius CAD4 software'
_computing_data_reduction 'xtal ADDREF'
_computing_molecular_graphics xtal
_computing_publication_material 'xtal BONDLA CIFIO'
_computing_structure_refinement 'xtal CRYLSQ'
_computing_structure_solution DIRDIF
_diffrn_ambient_temperature 293
_diffrn_measurement_device_type 'Enraf-Nonius CAD4'
_diffrn_measurement_method \w/2\q
_diffrn_radiation_type 'Mo K\a'
_diffrn_radiation_wavelength .71069
_diffrn_reflns_limit_h_max 15
_diffrn_reflns_limit_h_min -15
_diffrn_reflns_limit_k_max 18
_diffrn_reflns_limit_k_min -17
_diffrn_reflns_limit_l_max 0
_diffrn_reflns_limit_l_min -18
_diffrn_reflns_theta_max 29.91
_diffrn_reflns_theta_min 1.62
_diffrn_standards_decay_% 0
_diffrn_standards_interval_time 60
_diffrn_standards_number 2
_exptl_absorpt_coefficient_mu 4.144
_exptl_absorpt_correction_T_max 0.969
_exptl_absorpt_correction_T_min 0.684
_exptl_absorpt_correction_type \Y-scans
_exptl_crystal_density_diffrn 1.588
_exptl_crystal_density_meas ?
_exptl_crystal_description block
_exptl_crystal_F_000 852
_exptl_crystal_size_max 0.50
_exptl_crystal_size_mid 0.40
_exptl_crystal_size_min 0.30
_refine_diff_density_max 1.627
_refine_diff_density_min -1.015
_refine_ls_extinction_coef 19(35)
_refine_ls_extinction_expression 'Eq22 p292 "Cryst. Comp." Munksgaard 1970'
_refine_ls_extinction_method Zachariasen
_refine_ls_goodness_of_fit_all 1.476
_refine_ls_goodness_of_fit_ref 1.139
_refine_ls_hydrogen_treatment riding
_refine_ls_matrix_type atomblock
_refine_ls_number_constraints 0
_refine_ls_number_parameters 554
_refine_ls_number_reflns 9001
_refine_ls_number_restraints 32
_refine_ls_R_factor_all .04
_refine_ls_R_factor_gt .028
_refine_ls_shift/su_max .46
_refine_ls_shift/su_mean .055
_refine_ls_structure_factor_coef F
_refine_ls_weighting_details '1/[75. + 0.01*(\s(Fobs))^2^ + 0.01/(\s(Fobs))]'
_refine_ls_weighting_scheme calc
_refine_ls_wR_factor_all .044
_refine_ls_wR_factor_ref .031
_reflns_d_resolution_high .713
_reflns_d_resolution_low 12.54
_reflns_limit_h_max 15
_reflns_limit_h_min -15
_reflns_limit_k_max 18
_reflns_limit_k_min -17
_reflns_limit_l_max 0
_reflns_limit_l_min -18
_reflns_number_gt 9001
_reflns_number_total 10467
_reflns_threshold_expression 'Frel > 4.00 sig(Frel)'
_cod_data_source_file om050575asi20050708_093722.cif
_cod_data_source_block q25bat
_cod_depositor_comments
;
The following automatic conversions were performed:

'_exptl_crystal_density_meas' value 'not measured' was changed to '?'
- the value is perceived as not measured.

Automatic conversion script
Id: cif_fix_values 3008 2015-01-20 13:52:24Z robertas 
;
_cod_original_sg_symbol_Hall -p_1
_cod_original_sg_symbol_H-M P_-1
_cod_original_formula_sum 'C42 H32 Cl2 P2 Pt1'
_cod_database_code 4076088

loop_
_symmetry_equiv_pos_as_xyz
+x,+y,+z
-x,-y,-z

loop_
_atom_site_label
_atom_site_fract_x
_atom_site_fract_y
_atom_site_fract_z
_atom_site_U_iso_or_equiv
_atom_site_adp_type
_atom_site_occupancy
Pt .105505(12) .252256(11) .251060(11) .02605(5) Uani 1.00000
CL1 -.06389(9) .21680(8) .33875(8) .0411(4) Uani 1.00000
CL2 -.03720(9) .26580(9) .11209(8) .0406(4) Uani 1.00000
P1 .24184(8) .29498(8) .14575(7) .0303(3) Uani 1.00000
P2 .21652(9) .23478(8) .39854(7) .0330(4) Uani 1.00000
C11 .4087(3) .3154(3) .1748(3) .0393(16) Uani 1.00000
C12 .4745(4) .2285(4) .1746(3) .0461(18) Uani 1.00000
C13 .6014(4) .2444(4) .1736(4) .063(3) Uani 1.00000
C14 .6615(4) .3417(5) .1778(5) .077(3) Uani 1.00000
C15 .5984(5) .4270(4) .1832(6) .075(3) Uani 1.00000
C16 .4720(4) .4140(4) .1802(4) .056(2) Uani 1.00000
C21 .4222(4) .1206(4) .1822(4) .049(2) Uani 1.00000
C22 .4230(4) .1032(4) .2841(4) .052(2) Uani 1.00000
C23 .3991(6) .0001(5) .2938(4) .070(3) Uani 1.00000
C24 .3685(6) -.0850(4) .2042(6) .081(3) Uani 1.00000
C25 .3625(6) -.0675(5) .1042(5) .079(3) Uani 1.00000
C26 .3923(5) .0339(4) .0930(4) .061(2) Uani 1.00000
C31 .3834(4) .2660(4) .4300(3) .0445(18) Uani 1.00000
C32 .4635(4) .1973(4) .3787(4) .052(2) Uani 1.00000
C33 .5893(5) .2232(5) .4131(5) .076(3) Uani 1.00000
C34 .6345(5) .3121(6) .4941(6) .090(4) Uani 1.00000
C35 .5568(5) .3776(5) .5418(5) .088(3) Uani 1.00000
C36 .4321(4) .3552(5) .5109(4) .063(2) Uani 1.00000
C41 .2079(3) .4236(3) .1259(3) .0350(15) Uani 1.00000
C42 .1797(5) .4415(4) .0265(4) .058(2) Uani 1.00000
C43 .1571(7) .5412(5) .0181(4) .077(3) Uani 1.00000
C44 .1609(6) .6250(4) .1066(5) .069(3) Uani 1.00000
C45 .1874(5) .6087(4) .2062(4) .058(2) Uani 1.00000
C46 .2092(4) .5079(4) .2160(3) .0443(18) Uani 1.00000
C51 .2268(4) .2000(3) .0139(3) .0398(16) Uani 1.00000
C52 .3025(5) .2187(4) -.0601(4) .060(2) Uani 1.00000
C53 .2972(6) .1428(5) -.1581(4) .081(3) Uani 1.00000
C54 .2188(6) .0496(5) -.1797(4) .081(3) Uani 1.00000
C55 .1456(5) .0297(4) -.1057(4) .064(2) Uani 1.00000
C56 .1483(4) .1059(4) -.0097(3) .049(2) Uani 1.00000
C61 .1647(4) .3241(3) .5138(3) .0400(16) Uani 1.00000
C62 .1386(5) .2932(4) .6045(4) .056(2) Uani 1.00000
C63 .1001(6) .3658(5) .6895(4) .070(3) Uani 1.00000
C64 .0890(5) .4684(4) .6847(4) .062(2) Uani 1.00000
C65 .1156(5) .5002(3) .5963(4) .059(2) Uani 1.00000
C66 .1517(4) .4279(4) .5104(3) .049(2) Uani 1.00000
C71 .1887(5) .1009(3) .4152(3) .046(2) Uani 1.00000
C72 .1094(5) .0227(4) .3413(4) .056(2) Uani 1.00000
C73 .0878(6) -.0791(4) .3546(5) .085(4) Uani 1.00000
C74 .1434(9) -.1032(5) .4416(6) .111(5) Uani 1.00000
C75 .2209(8) -.0282(6) .5150(5) .109(5) Uani 1.00000
C76 .2471(6) .0742(4) .5031(4) .072(3) Uani 1.00000
H13 .638(5) .178(3) .177(5) .080(18) Uiso 1.00000
H14 .7521(10) .354(5) .183(5) .09(2) Uiso 1.00000
H15 .638(5) .501(2) .188(5) .11(2) Uiso 1.00000
H16 .429(4) .478(3) .179(4) .068(16) Uiso 1.00000
H23 .405(5) -.020(4) .363(2) .076(18) Uiso 1.00000
H24 .354(5) -.1588(19) .214(4) .076(18) Uiso 1.00000
H25 .335(6) -.129(3) .041(3) .10(2) Uiso 1.00000
H26 .389(5) .048(4) .0209(19) .061(15) Uiso 1.00000
H33 .642(5) .169(4) .379(5) .12(3) Uiso 1.00000
H34 .7238(14) .325(5) .519(5) .09(2) Uiso 1.00000
H35 .583(5) .449(2) .594(4) .10(2) Uiso 1.00000
H36 .377(4) .402(4) .552(4) .081(19) Uiso 1.00000
H42 .182(6) .380(3) -.037(3) .09(2) Uiso 1.00000
H43 .141(6) .553(5) -.054(2) .11(2) Uiso 1.00000
H44 .150(5) .7003(17) .107(4) .076(18) Uiso 1.00000
H45 .189(6) .670(3) .270(3) .10(2) Uiso 1.00000
H46 .222(4) .494(4) .2878(19) .059(15) Uiso 1.00000
H52 .363(4) .284(2) -.045(4) .062(15) Uiso 1.00000
H53 .348(5) .171(5) -.206(4) .09(2) Uiso 1.00000
H54 .217(6) -.000(4) -.252(2) .09(2) Uiso 1.00000
H55 .093(4) -.041(2) -.124(4) .082(19) Uiso 1.00000
H56 .098(3) .088(4) .045(3) .047(13) Uiso 1.00000
H62 .139(5) .2172(15) .607(4) .068(16) Uiso 1.00000
H63 .085(5) .340(4) .754(3) .09(2) Uiso 1.00000
H64 .059(5) .524(3) .741(3) .082(19) Uiso 1.00000
H65 .111(5) .5754(16) .593(4) .076(18) Uiso 1.00000
H66 .173(5) .455(4) .448(3) .070(17) Uiso 1.00000
H72 .073(5) .043(4) .277(3) .074(17) Uiso 1.00000
H73 .036(5) -.139(4) .301(4) .12(3) Uiso 1.00000
H74 .116(5) -.175(2) .451(5) .09(2) Uiso 1.00000
H75 .264(6) -.039(6) .581(3) .13(3) Uiso 1.00000
H76 .308(4) .130(3) .553(3) .071(17) Uiso 1.00000

loop_
_atom_site_aniso_label
_atom_site_aniso_U_11
_atom_site_aniso_U_22
_atom_site_aniso_U_33
_atom_site_aniso_U_12
_atom_site_aniso_U_13
_atom_site_aniso_U_23
Pt .02786(6) .02506(6) .02550(6) .00597(4) .00288(4) .00622(4)
CL1 .0410(5) .0403(5) .0424(5) .0025(4) .0144(4) .0095(4)
CL2 .0334(4) .0510(5) .0395(5) .0089(4) -.0021(4) .0164(4)
P1 .0286(4) .0330(4) .0281(4) .0044(3) .0037(3) .0060(3)
P2 .0424(5) .0310(4) .0257(4) .0139(4) .0024(4) .0047(3)
C11 .0273(17) .045(2) .040(2) .0046(15) .0044(15) .0013(17)
C12 .037(2) .054(3) .040(2) .0145(18) .0008(17) -.0025(19)
C13 .037(2) .083(4) .065(3) .023(2) .003(2) .006(3)
C14 .030(2) .089(4) .097(5) .004(2) .009(3) .000(4)
C15 .040(3) .072(4) .102(5) -.006(2) .011(3) .004(3)
C16 .034(2) .056(3) .073(3) -.000(2) .009(2) .008(2)
C21 .042(2) .050(2) .051(2) .025(2) .0028(18) -.001(2)
C22 .051(3) .050(3) .054(3) .029(2) .008(2) .002(2)
C23 .087(4) .059(3) .070(4) .036(3) .026(3) .014(3)
C24 .097(5) .048(3) .101(5) .030(3) .042(4) .009(3)
C25 .083(4) .059(3) .082(4) .019(3) .018(3) -.014(3)
C26 .062(3) .057(3) .055(3) .019(2) .006(2) -.007(2)
C31 .043(2) .050(2) .038(2) .0191(19) -.0060(17) .0074(18)
C32 .052(3) .058(3) .045(2) .027(2) -.001(2) .006(2)
C33 .055(3) .091(4) .076(4) .037(3) -.005(3) .007(3)
C34 .052(3) .117(6) .081(4) .027(3) -.024(3) -.005(4)
C35 .057(3) .104(5) .071(4) .016(3) -.022(3) -.028(4)
C36 .051(3) .074(4) .048(3) .015(2) -.012(2) -.010(2)
C41 .0310(17) .0371(19) .039(2) .0019(14) .0034(14) .0147(16)
C42 .079(4) .056(3) .042(2) .007(3) .004(2) .021(2)
C43 .109(5) .069(4) .065(4) .010(3) -.001(3) .043(3)
C44 .078(4) .047(3) .091(4) .007(3) -.000(3) .035(3)
C45 .066(3) .039(2) .071(3) .009(2) .009(3) .016(2)
C46 .048(2) .043(2) .042(2) .0057(18) .0053(18) .0114(18)
C51 .038(2) .047(2) .0296(18) .0054(17) .0043(15) .0008(16)
C52 .060(3) .073(3) .039(2) -.008(3) .015(2) .003(2)
C53 .093(5) .101(5) .038(3) -.003(4) .027(3) -.003(3)
C54 .087(4) .088(4) .045(3) -.004(3) .012(3) -.021(3)
C55 .065(3) .055(3) .052(3) -.007(2) .006(2) -.014(2)
C56 .048(2) .049(2) .042(2) .002(2) .0089(19) -.0004(19)
C61 .042(2) .043(2) .0314(18) .0120(17) .0011(15) .0004(16)
C62 .075(3) .049(3) .041(2) .012(2) .017(2) .002(2)
C63 .082(4) .080(4) .044(3) .015(3) .023(3) .003(3)
C64 .049(3) .068(3) .051(3) .012(2) .007(2) -.020(2)
C65 .060(3) .043(2) .062(3) .017(2) -.002(2) -.011(2)
C66 .059(3) .040(2) .046(2) .016(2) .004(2) .0025(18)
C71 .071(3) .039(2) .037(2) .025(2) .019(2) .0157(17)
C72 .073(3) .035(2) .067(3) .014(2) .020(3) .019(2)
C73 .115(5) .038(3) .112(5) .017(3) .051(4) .027(3)
C74 .202(9) .054(3) .113(6) .055(5) .086(6) .051(4)
C75 .214(9) .091(5) .065(4) .094(6) .064(5) .058(4)
C76 .124(5) .071(4) .036(2) .054(4) .018(3) .024(2)

loop_
_atom_type_symbol
_atom_type_oxidation_number
_atom_type_number_in_cell
_atom_type_scat_dispersion_real
_atom_type_scat_dispersion_imag
_atom_type_scat_source
C 0 84 .002 .002 'Int Tables Vol IV Tables 2.2B and 2.3.1'
H 0 64 0 0 'Int Tables Vol IV Tables 2.2B and 2.3.1'
P 0 4 .09 .095 'Int Tables Vol IV Tables 2.2B and 2.3.1'
Cl 0 4 .132 .159 'Int Tables Vol IV Tables 2.2B and 2.3.1'
Pt 0 2 -2.352 8.388 'Int Tables Vol IV Tables 2.2B and 2.3.1'

loop_
_geom_angle_atom_site_label_1
_geom_angle_atom_site_label_2
_geom_angle_atom_site_label_3
_geom_angle
P1 Pt P2 105.82(4)
P1 Pt CL2 83.38(4)
P1 Pt CL1 169.18(4)
P2 Pt CL2 170.78(4)
P2 Pt CL1 84.76(4)
CL2 Pt CL1 86.02(4)
C41 P1 C51 107.4(2)
C41 P1 C11 102.37(19)
C41 P1 Pt 105.54(13)
C51 P1 C11 99.31(18)
C51 P1 Pt 113.25(14)
C11 P1 Pt 127.34(15)
C71 P2 C61 106.4(2)
C71 P2 C31 102.9(2)
C71 P2 Pt 111.70(14)
C61 P2 C31 101.30(18)
C61 P2 Pt 107.20(15)
C31 P2 Pt 125.67(16)
C16 C11 C12 118.8(4)
C16 C11 P1 119.8(3)
C12 C11 P1 120.6(3)
C11 C12 C13 118.0(4)
C11 C12 C21 125.5(4)
C13 C12 C21 116.4(4)
H13 C13 C14 127(3)
H13 C13 C12 111(3)
C14 C13 C12 122.1(5)
H14 C14 C15 118(4)
H14 C14 C13 122(4)
C15 C14 C13 119.8(5)
H15 C15 C14 124(3)
H15 C15 C16 116(3)
C14 C15 C16 120.0(5)
H16 C16 C11 121(2)
H16 C16 C15 117(3)
C11 C16 C15 121.1(5)
C26 C21 C22 119.0(5)
C26 C21 C12 122.4(5)
C22 C21 C12 117.8(4)
C23 C22 C21 119.5(4)
C23 C22 C32 122.5(5)
C21 C22 C32 117.7(4)
H23 C23 C22 124(3)
H23 C23 C24 115(3)
C22 C23 C24 120.7(6)
H24 C24 C25 121(3)
H24 C24 C23 119(3)
C25 C24 C23 119.9(5)
H25 C25 C24 118(3)
H25 C25 C26 121(3)
C24 C25 C26 120.1(5)
H26 C26 C25 121(3)
H26 C26 C21 118(3)
C25 C26 C21 120.8(5)
C36 C31 C32 118.6(4)
C36 C31 P2 119.6(4)
C32 C31 P2 121.7(3)
C33 C32 C31 118.0(4)
C33 C32 C22 118.3(5)
C31 C32 C22 123.5(4)
H33 C33 C34 123(3)
H33 C33 C32 115(3)
C34 C33 C32 121.9(5)
H34 C34 C35 122(3)
H34 C34 C33 119(3)
C35 C34 C33 119.4(5)
H35 C35 C34 124(4)
H35 C35 C36 115(3)
C34 C35 C36 120.8(5)
H36 C36 C31 120(2)
H36 C36 C35 118(2)
C31 C36 C35 121.3(5)
C42 C41 C46 118.3(4)
C42 C41 P1 123.9(3)
C46 C41 P1 117.8(3)
H42 C42 C43 123(3)
H42 C42 C41 117(3)
C43 C42 C41 120.4(4)
H43 C43 C44 119(4)
H43 C43 C42 119(4)
C44 C43 C42 121.4(6)
H44 C44 C43 126(3)
H44 C44 C45 115(3)
C43 C44 C45 119.1(5)
H45 C45 C44 118(3)
H45 C45 C46 121(3)
C44 C45 C46 120.2(4)
H46 C46 C41 119(3)
H46 C46 C45 121(3)
C41 C46 C45 120.5(4)
C56 C51 C52 119.6(4)
C56 C51 P1 120.9(3)
C52 C51 P1 119.2(3)
H52 C52 C51 122(3)
H52 C52 C53 118(3)
C51 C52 C53 119.4(5)
H53 C53 C54 129(3)
H53 C53 C52 110(3)
C54 C53 C52 119.9(6)
H54 C54 C55 123(3)
H54 C54 C53 116(3)
C55 C54 C53 120.9(5)
H55 C55 C54 118(3)
H55 C55 C56 123(3)
C54 C55 C56 119.3(5)
H56 C56 C55 118(2)
H56 C56 C51 121(2)
C55 C56 C51 120.7(5)
C66 C61 C62 118.5(4)
C66 C61 P2 118.2(3)
C62 C61 P2 123.3(3)
H62 C62 C61 121(3)
H62 C62 C63 119(3)
C61 C62 C63 120.1(5)
H63 C63 C64 123(3)
H63 C63 C62 117(3)
C64 C63 C62 120.3(5)
H64 C64 C65 115(3)
H64 C64 C63 125(3)
C65 C64 C63 120.2(5)
H65 C65 C64 121(3)
H65 C65 C66 119(3)
C64 C65 C66 119.9(5)
H66 C66 C61 121(3)
H66 C66 C65 118(3)
C61 C66 C65 121.0(5)
C72 C71 C76 118.6(5)
C72 C71 P2 120.8(4)
C76 C71 P2 120.6(3)
H72 C72 C73 122(3)
H72 C72 C71 117(3)
C73 C72 C71 120.7(5)
H73 C73 C74 117(3)
H73 C73 C72 123(3)
C74 C73 C72 120.0(5)
H74 C74 C75 123(3)
H74 C74 C73 116(3)
C75 C74 C73 120.4(6)
H75 C75 C74 125(4)
H75 C75 C76 114(4)
C74 C75 C76 121.2(7)
H76 C76 C75 123(3)
H76 C76 C71 118(3)
C75 C76 C71 119.1(5)

loop_
_geom_bond_atom_site_label_1
_geom_bond_atom_site_label_2
_geom_bond_distance
Pt P1 2.2576(10)
Pt P2 2.2638(10)
Pt CL2 2.3522(11)
Pt CL1 2.3577(11)
P1 C41 1.828(4)
P1 C51 1.832(4)
P1 C11 1.840(4)
P2 C71 1.814(5)
P2 C61 1.830(4)
P2 C31 1.847(4)
C11 C16 1.389(6)
C11 C12 1.404(7)
C12 C13 1.408(6)
C12 C21 1.500(7)
C13 H13 1.00(4)
C13 C14 1.363(9)
C14 H14 .999(13)
C14 C15 1.360(9)
C15 H15 1.00(4)
C15 C16 1.395(7)
C16 H16 1.00(4)
C21 C26 1.392(6)
C21 C22 1.404(8)
C22 C23 1.385(8)
C22 C32 1.505(6)
C23 H23 1.00(4)
C23 C24 1.385(7)
C24 H24 1.00(3)
C24 C25 1.377(10)
C25 H25 1.00(4)
C25 C26 1.380(9)
C26 H26 1.00(3)
C31 C36 1.385(6)
C31 C32 1.413(7)
C32 C33 1.412(7)
C33 H33 1.00(6)
C33 C34 1.374(8)
C34 H34 1.00(2)
C34 C35 1.353(9)
C35 H35 1.00(3)
C35 C36 1.390(8)
C36 H36 1.00(5)
C41 C42 1.389(7)
C41 C46 1.390(5)
C42 H42 1.00(4)
C42 C43 1.375(9)
C43 H43 1.00(4)
C43 C44 1.370(8)
C44 H44 1.00(3)
C44 C45 1.379(9)
C45 H45 1.00(4)
C45 C46 1.393(7)
C46 H46 1.00(3)
C51 C56 1.386(6)
C51 C52 1.389(7)
C52 H52 1.00(3)
C52 C53 1.398(7)
C53 H53 1.00(6)
C53 C54 1.377(9)
C54 H54 1.00(3)
C54 C55 1.375(9)
C55 H55 1.00(3)
C55 C56 1.385(6)
C56 H56 1.00(4)
C61 C66 1.385(7)
C61 C62 1.388(7)
C62 H62 1.00(3)
C62 C63 1.393(7)
C63 H63 1.00(5)
C63 C64 1.370(9)
C64 H64 1.00(4)
C64 C65 1.368(8)
C65 H65 1.00(3)
C65 C66 1.387(7)
C66 H66 1.00(5)
C71 C72 1.388(6)
C71 C76 1.403(7)
C72 H72 1.00(5)
C72 C73 1.383(8)
C73 H73 1.00(5)
C73 C74 1.363(11)
C74 H74 1.00(4)
C74 C75 1.356(9)
C75 H75 1.00(6)
C75 C76 1.389(9)
C76 H76 1.00(4)

loop_
_geom_contact_atom_site_label_1
_geom_contact_atom_site_label_2
_geom_contact_distance
_geom_contact_site_symmetry_2
C52 H53 1.98(5) .
C12 H13 2.00(5) .
C65 H64 2.00(5) .
C76 H75 2.01(7) .
C73 H74 2.01(6) .
C45 H44 2.02(5) .
C24 H23 2.02(3) .
C74 H73 2.02(5) .
C36 H35 2.03(5) .
C53 H54 2.03(4) .
C15 H14 2.03(3) .
C54 H55 2.04(5) .
C41 H42 2.05(4) .
C71 H72 2.05(4) .
C32 H33 2.05(6) .
C16 H15 2.05(5) .
C62 H63 2.05(4) .
C24 H25 2.05(4) .
C44 H45 2.05(4) .
C65 H66 2.05(4) .
C44 H43 2.05(3) .
C55 H56 2.05(4) .
C33 H34 2.06(4) .
C42 H43 2.06(7) .
C15 H16 2.06(5) .
C21 H26 2.06(2) .
C23 H24 2.06(3) .
C35 H34 2.06(3) .
C35 H36 2.06(5) .
C41 H46 2.06(2) .
C66 H65 2.07(3) .
C64 H65 2.07(5) .
C53 H52 2.07(3) .
C71 H76 2.07(4) .
C63 H62 2.07(3) .
C13 H14 2.07(4) .
C31 H36 2.07(4) .
C75 H74 2.08(4) .
C51 H56 2.08(4) .
C25 H26 2.08(5) .
C25 H24 2.08(5) .
C34 H35 2.08(4) .
C26 H25 2.08(4) .
C61 H62 2.09(5) .
C14 H15 2.09(3) .
C61 H66 2.09(5) .
C45 H46 2.09(5) .
C64 H63 2.09(6) .
C55 H54 2.09(4) .
C43 H42 2.09(4) .
C34 H33 2.09(5) .
C11 H16 2.09(4) .
C73 H72 2.09(6) .
C46 H45 2.09(4) .
C74 H75 2.10(5) .
C51 H52 2.10(4) .
C72 H73 2.10(5) .
C56 H55 2.10(3) .
C75 H76 2.11(4) .
C63 H64 2.11(4) .
C43 H44 2.12(3) .
C22 H23 2.12(5) .
C14 H13 2.12(4) .
C54 H53 2.16(6) .
H33 H75 2.22(10) '2 656'
H52 H53 2.22(6) .
H54 H75 2.23(6) '1 554'
H73 H74 2.26(8) .
H44 H45 2.28(7) .
H23 H24 2.29(5) .
H35 H36 2.30(7) .
H64 H65 2.30(8) .
H15 H16 2.30(8) .
H62 H63 2.33(6) .
H65 H66 2.33(6) .
H75 H76 2.34(9) .
H62 H76 2.35(6) .
C33 C35 2.354(8) .
C13 C15 2.356(8) .
C73 C75 2.360(9) .
C43 C45 2.370(7) .
C63 C65 2.373(9) .
H46 H66 2.37(6) .
H24 H25 2.38(7) .
C72 C74 2.379(10) .
H54 H55 2.38(7) .
H14 H15 2.38(7) .
C54 C56 2.382(7) .
C62 C66 2.383(7) .
C64 C66 2.385(7) .
C34 C36 2.385(8) .
C14 C16 2.386(7) .
C42 C46 2.387(6) .
C24 C26 2.388(9) .
C23 C25 2.391(8) .
C74 C76 2.391(8) .
C42 C44 2.394(7) .
C53 C55 2.394(9) .
C62 C64 2.397(7) .
C52 C56 2.398(7) .
C41 C43 2.399(8) .
C72 C76 2.400(7) .
H55 H56 2.40(6) .
C44 C46 2.403(8) .
H33 H34 2.40(7) .
C52 C54 2.403(7) .
H42 H43 2.40(9) .
C12 C16 2.404(7) .
C32 C36 2.406(7) .
C51 C53 2.406(7) .
C71 C75 2.407(9) .
C22 C24 2.407(7) .
C71 C73 2.408(7) .
C51 C55 2.409(6) .
C21 C23 2.409(8) .
C22 C26 2.409(7) .
C21 C25 2.410(7) .
C61 C63 2.410(7) .
C11 C13 2.410(7) .
C61 C65 2.412(6) .
C41 C45 2.416(6) .
H25 H26 2.42(7) .
C31 C35 2.420(7) .
C31 C33 2.421(7) .
C11 C15 2.424(7) .
C12 C14 2.424(7) .
H45 H46 2.43(7) .
C32 C34 2.436(7) .
C61 H36 2.44(4) .
H34 H35 2.44(7) .
H43 H44 2.45(6) .
H42 H52 2.46(7) .
H72 H73 2.46(8) .
H53 H54 2.46(7) .
C21 H13 2.46(5) .
C13 C21 2.471(7) .
C41 H16 2.47(4) .
H14 H64 2.48(6) '2 666'
H35 H46 2.48(7) '2 666'
H74 H75 2.48(7) .
C12 C22 2.487(8) .
C76 H62 2.49(4) .
C21 C32 2.490(6) .
H63 H64 2.49(8) .
H13 H14 2.50(7) .
C22 C33 2.504(7) .
C23 C32 2.534(7) .
C12 C26 2.535(7) .
H55 H56 2.54(7) 2
C52 H42 2.57(5) .
C22 C31 2.571(6) .
C46 H16 2.57(5) .
C11 C21 2.582(7) .
C66 H36 2.59(5) .
H55 H72 2.59(7) 2
C22 H33 2.59(6) .
H14 H43 2.61(8) '2 665'
H62 H73 2.64(8) '2 556'
H13 H33 2.67(9) .
H43 H64 2.67(6) '1 554'
C51 H42 2.68(5) .
C12 H26 2.71(4) .
C71 H62 2.71(5) .
H63 H73 2.73(7) '2 556'
C13 C16 2.736(8) .
C33 C36 2.738(8) .
C72 C75 2.743(9) .
H42 H63 2.74(6) '1 554'
CL1 H65 2.75(3) '2 566'
C43 C46 2.746(8) .
C63 C66 2.748(8) .
C42 C45 2.758(6) .
C23 C26 2.760(8) .
C53 C56 2.761(8) .
C62 C65 2.761(7) .
P1 C46 2.764(5) .
C73 C76 2.765(7) .
C51 C54 2.768(6) .
P2 C66 2.768(5) .
H36 H66 2.77(7) .
C71 C74 2.773(8) .
C22 C25 2.778(7) .
C52 C55 2.781(7) .
C61 C64 2.782(6) .
C21 C24 2.783(8) .
C32 C35 2.784(7) .
C12 C15 2.787(7) .
P1 C52 2.787(5) .
C76 H23 2.79(5) .
C11 H52 2.79(5) .
C41 C44 2.792(7) .
P2 C72 2.793(5) .
C11 C14 2.793(6) .
C32 H23 2.80(6) .
H16 H46 2.80(7) .
H24 H44 2.80(6) '1 545'
C11 C51 2.798(5) .
C31 H76 2.80(5) .
P2 C76 2.801(6) .
P1 C16 2.802(4) .
P2 C36 2.803(5) .
C31 C34 2.803(7) .
H13 H25 2.80(7) '2 655'
C12 C32 2.806(7) .
P1 C56 2.808(4) .
H34 H45 2.81(7) '2 666'
C51 H26 2.82(5) .
P1 H46 2.82(4) .
P1 C12 2.826(5) .
H62 H74 2.83(8) '2 556'
CL2 H14 2.83(3) '1 455'
Pt H72 2.83(6) .
CL1 H72 2.84(5) .
H34 H74 2.84(7) '2 656'
P2 C62 2.839(5) .
C31 C61 2.843(6) .
P1 C42 2.846(6) .
C64 H14 2.85(4) '2 666'
P2 H72 2.85(4) .
P2 C32 2.856(5) .
C11 C41 2.858(6) .
H34 H65 2.86(8) '2 666'
C31 C71 2.863(6) .
CL2 H56 2.87(4) .
P2 H66 2.87(5) .
C56 H26 2.87(5) .
P2 H76 2.88(5) .
H16 H35 2.89(7) '2 666'
H26 H26 2.89(7) '2 655'
P2 H36 2.89(4) .
C52 H26 2.90(5) .
H34 H66 2.91(8) '2 666'
P1 H52 2.92(5) .
C61 C71 2.918(6) .
H45 H74 2.93(7) '1 565'
P1 H16 2.93(4) .
P1 H56 2.93(4) .
P1 H42 2.93(4) .
H56 H56 2.94(5) 2
CL2 H43 2.95(7) '2 565'
C41 C51 2.949(6) .
H34 H46 2.96(6) '2 666'
C62 H76 2.97(4) .
CL2 H64 2.97(4) '2 566'
C36 C61 2.966(7) .
Pt H56 2.97(3) .
C75 H54 2.98(3) '1 556'
C16 C41 2.978(6) .
P2 H62 2.98(6) .
CL2 H55 2.99(4) 2
C75 H23 2.99(5) .
C55 H26 3.00(5) .
C75 H33 3.00(7) '2 656'
C13 H25 3.01(4) '2 655'
H45 H63 3.02(9) '2 566'
CL1 H74 3.02(6) '2 556'
C62 H74 3.02(5) '2 556'
H53 H76 3.03(7) '1 554'
H24 H45 3.03(7) '1 545'
C71 H23 3.03(6) .
H35 H66 3.04(8) '2 666'
C33 H75 3.04(8) '2 656'
CL1 H54 3.05(5) 2
C53 H26 3.05(4) .
H14 H65 3.05(7) '2 666'
C55 H72 3.05(4) 2
H33 H54 3.05(8) '2 655'
C42 H52 3.06(4) .
CL2 P1 3.0667(14) .
H35 H36 3.07(7) '2 666'
C16 H52 3.08(4) .
C22 H13 3.08(6) .
C11 C52 3.083(6) .
C46 H64 3.09(5) '2 566'
H46 H64 3.09(7) '2 566'
C13 H33 3.09(7) .
H23 H76 3.09(6) .
C26 H26 3.09(5) '2 655'
C66 H65 3.10(5) '2 566'
C33 H13 3.10(6) .
C54 H26 3.10(4) .
C62 H36 3.10(5) .
H45 H73 3.11(8) '1 565'
C26 H13 3.11(5) .
CL1 H55 3.11(4) 2
C73 H62 3.11(5) '2 556'
CL1 P2 3.1160(15) .
H65 H66 3.12(8) '2 566'
C46 H35 3.13(5) '2 666'
C54 H75 3.14(4) '1 554'
C23 C71 3.146(8) .
Pt H66 3.16(4) .
CL2 H44 3.16(6) '2 565'
C65 H14 3.17(5) '2 666'
C62 C71 3.175(6) .
H15 H43 3.18(9) '2 665'
C42 H16 3.18(5) .
C35 H46 3.19(4) '2 666'
C16 H35 3.19(5) '2 666'
H54 H72 3.19(8) 2
Pt H46 3.19(5) .
C31 C76 3.195(8) .
C36 H35 3.20(4) '2 666'
H43 H63 3.21(7) '1 554'
C42 C51 3.206(7) .
H25 H44 3.21(7) '1 545'
CL1 C61 3.210(4) .
C62 H73 3.21(6) '2 556'
CL1 CL2 3.2127(17) .
CL2 C41 3.218(4) .
C13 C33 3.219(9) .
C62 C76 3.222(7) .
C32 H76 3.22(5) .
C45 H63 3.22(6) '2 566'
H13 H54 3.23(7) '2 655'
C23 H33 3.23(5) .
C63 H73 3.23(5) '2 556'
C51 H53 3.24(5) .
C41 H52 3.24(4) .
C12 C51 3.238(6) .
C61 H76 3.24(4) .
C26 C56 3.239(7) .
P2 C22 3.240(5) .
C14 H43 3.24(6) '2 665'
C75 H73 3.24(5) .
C22 C71 3.243(7) .
C55 H56 3.25(4) 2
C13 C22 3.250(8) .
C66 H64 3.25(4) .
C72 H74 3.25(5) .
C65 H65 3.25(5) '2 566'
C11 H13 3.26(5) .
C25 H23 3.26(3) .
P1 C21 3.262(5) .
Pt C41 3.263(4) .
C43 H45 3.26(4) .
C26 C51 3.266(8) .
C71 H75 3.27(7) .
C64 H15 3.27(6) '2 666'
C14 H16 3.27(5) .
C34 H36 3.27(5) .
C64 H66 3.27(4) .
C45 H43 3.27(3) .
C46 H44 3.27(4) .
H56 H72 3.27(6) .
C54 H56 3.27(4) .
C21 H33 3.27(6) .
C35 H33 3.28(6) .
C46 H42 3.28(4) .
C12 C33 3.276(8) .
C16 H14 3.28(2) .
C53 H55 3.28(4) .
C31 H35 3.28(4) .
C33 H35 3.28(4) .
C63 H65 3.28(4) .
C74 H62 3.28(5) '2 556'
C52 H54 3.28(4) .
C13 H15 3.28(3) .
C23 H25 3.28(4) .
H44 H73 3.28(7) '1 565'
C42 H46 3.28(2) .
C64 H43 3.29(3) '1 556'
C76 H72 3.29(4) .
C21 C33 3.289(7) .
C64 H62 3.29(2) .
C44 H24 3.29(4) '1 565'
C61 H63 3.29(4) .
CL2 C56 3.292(5) .
C73 H75 3.29(5) .
C74 H72 3.29(5) .
C65 H63 3.29(5) .
C72 H76 3.29(4) .
C54 H52 3.29(3) .
C66 H62 3.30(4) .
C41 H43 3.30(6) .
C16 C46 3.297(7) .
C31 H33 3.30(6) .
C24 H26 3.30(4) .
C36 H34 3.30(2) .
C63 H15 3.30(5) '2 666'
C62 H66 3.30(5) .
C15 H13 3.30(4) .
C22 H24 3.30(2) .
C12 H52 3.30(5) .
C26 H24 3.30(5) .
C11 H15 3.30(5) .
C56 H54 3.30(3) .
C61 H65 3.30(3) .
Pt C61 3.305(4) .
C22 H26 3.30(2) .
C52 H56 3.31(4) .
C45 H16 3.31(5) .
C74 H76 3.31(4) .
C42 C52 3.308(8) .
C13 C26 3.308(7) .
C44 H46 3.31(4) .
C44 H42 3.31(4) .
C63 H45 3.31(6) '2 566'
C76 H74 3.31(3) .
C32 C71 3.313(7) .
C32 H36 3.32(5) .
H33 H74 3.32(8) '2 656'
C56 H52 3.32(4) .
C45 H64 3.32(5) '2 566'
C21 H25 3.32(4) .
C36 H76 3.32(4) .
C46 H66 3.32(4) .
C65 H36 3.32(5) .
C12 H16 3.32(4) .
H16 H52 3.32(6) .
H13 H26 3.32(6) .
C23 C76 3.325(8) .
CL1 C72 3.326(5) .
C41 H45 3.33(4) .
C71 H73 3.33(5) .
C42 H44 3.33(2) .
C51 H55 3.33(3) .
C63 H74 3.33(4) '2 556'
C62 H64 3.33(4) .
C32 H34 3.33(3) .
Pt H55 3.34(3) 2
C65 H66 3.34(5) '2 566'
C12 H14 3.34(3) .
H15 H36 3.34(8) '2 666'
C74 H45 3.34(4) '1 545'
H24 H53 3.34(8) '2 655'
C36 C66 3.341(7) .
C21 H23 3.34(5) .
C55 H53 3.34(6) .
C74 H23 3.35(5) .
C25 H26 3.35(5) '2 655'
C16 H46 3.35(5) .
C13 C32 3.358(8) .
H13 H26 3.36(5) '2 655'
C23 C72 3.358(9) .
H53 H75 3.36(7) '1 554'
H26 H56 3.36(6) .
C75 H62 3.36(3) .
C14 H64 3.36(5) '2 666'
C54 H72 3.36(5) 2
C21 C51 3.364(7) .
C23 C33 3.365(8) .
C66 H46 3.37(4) .
C45 H24 3.37(4) '1 565'
H23 H33 3.38(8) .
H65 H65 3.38(6) '2 566'
Pt C71 3.384(5) .
C32 H13 3.38(6) .
H25 H26 3.38(8) '2 655'
C72 H23 3.39(6) .
CL1 H33 3.39(6) '1 455'
C36 H66 3.39(5) .
H44 H63 3.39(8) '2 566'
C13 H26 3.40(4) .
C21 C31 3.399(6) .
CL2 C51 3.403(4) .
C11 H46 3.40(5) .
C12 H33 3.41(7) .
H53 H62 3.41(7) '1 554'
Pt C51 3.423(4) .
C44 H63 3.42(6) '2 566'
C24 H44 3.42(4) '1 545'
C11 C22 3.426(7) .
H23 H75 3.43(7) .
C65 C65 3.427(8) '2 566'
C34 H66 3.43(5) '2 666'
C12 C52 3.429(7) .
C43 H14 3.43(6) '2 665'
C11 C32 3.431(7) .
C35 H36 3.43(5) '2 666'
H26 H52 3.44(7) .
C61 C76 3.439(7) .
C34 H46 3.44(3) '2 666'
C24 H53 3.44(6) '2 655'
C34 H45 3.44(5) '2 666'
C41 C52 3.442(6) .
C14 H25 3.45(4) '2 655'
H63 H74 3.45(6) '2 556'
C26 H56 3.45(4) .
H15 H42 3.45(8) '2 665'
H15 H63 3.46(8) '2 666'
C56 H56 3.47(4) 2
CL1 H75 3.47(7) '2 556'
C34 H65 3.47(5) '2 666'
H64 H66 3.48(7) '2 566'
C65 C66 3.475(7) '2 566'
C11 C46 3.476(6) .
C65 H34 3.48(6) '2 666'
C56 H55 3.48(5) 2
Pt C72 3.484(5) .
C33 H23 3.49(5) .
H15 H64 3.49(8) '2 666'
C74 H34 3.49(6) '2 656'
C42 H63 3.49(4) '1 554'
CL1 C71 3.494(5) .
C45 H34 3.49(6) '2 666'
C54 H13 3.50(4) '2 655'
C12 C31 3.500(6) .
C73 H45 3.50(5) '1 545'
C23 C31 3.502(7) .
C15 H43 3.50(6) '2 665'
C32 C76 3.505(8) .
C74 H33 3.51(6) '2 656'
C43 C43 3.509(10) '2 565'
C53 H42 3.51(5) .
C66 H34 3.52(6) '2 666'
C35 H66 3.52(5) '2 666'
H45 H64 3.53(7) '2 566'
C73 H23 3.53(6) .
C72 H55 3.53(5) 2
C31 H66 3.53(5) .
C11 H26 3.53(4) .
C43 H43 3.53(7) '2 565'
C11 C26 3.535(7) .
Pt C66 3.538(4) .
H35 H35 3.54(7) '2 666'
C31 C66 3.546(7) .
C54 H73 3.55(6) 2
C14 C64 3.552(7) '2 666'
Pt C56 3.554(4) .
C34 H74 3.55(5) '2 656'
C63 H42 3.56(4) '1 556'
C46 H34 3.56(5) '2 666'
H54 H76 3.56(7) '1 554'
H14 H25 3.56(6) '2 655'
Pt H64 3.57(5) '2 566'
H36 H76 3.57(7) .
C63 H43 3.57(4) '1 556'
C26 C26 3.574(8) '2 655'
Pt C46 3.576(5) .
C64 H46 3.58(5) '2 566'
C11 C31 3.578(7) .
H26 H55 3.58(6) .
C15 H36 3.58(5) '2 666'
H54 H73 3.58(8) 2
C53 H75 3.58(5) '1 554'
C25 H13 3.59(6) '2 655'
C26 C55 3.586(8) .
C35 H35 3.59(5) '2 666'
C45 C63 3.596(9) '2 566'
C64 H45 3.60(6) '2 566'
C64 H66 3.60(5) '2 566'
C41 H64 3.60(5) '2 566'
C76 H54 3.60(4) '1 556'
P1 P2 3.6067(15) .
C14 H65 3.61(5) '2 666'
CL1 C66 3.608(4) .
CL1 H34 3.61(4) '1 455'
CL2 C42 3.612(6) .
C42 H43 3.62(7) '2 565'
C73 H63 3.62(5) '2 556'
C43 H64 3.63(4) '1 554'
C35 H16 3.63(5) '2 666'
H16 H42 3.64(7) .
C61 H74 3.64(5) '2 556'
C31 H23 3.64(6) .
C26 C52 3.649(8) .
CL1 H14 3.65(6) '1 455'
C43 H15 3.65(7) '2 665'
CL2 C43 3.656(7) '2 565'
C23 H76 3.66(4) .
C45 C64 3.661(8) '2 566'
Pt C31 3.663(4) .
C25 H44 3.67(4) '1 545'
C72 H54 3.67(6) 2
C56 H42 3.67(4) .
C36 C62 3.675(8) .
Pt C11 3.677(4) .
C46 C64 3.677(7) '2 566'
C22 C76 3.680(8) .
CL1 C74 3.680(9) '2 556'
CL1 H13 3.68(5) '1 455'
CL1 C65 3.683(5) '2 566'
C31 C62 3.688(7) .
CL2 H42 3.69(5) .
CL2 C14 3.693(5) '1 455'
C33 C75 3.694(11) '2 656'
C14 C65 3.707(7) '2 666'
C15 C64 3.709(7) '2 666'
C35 C36 3.709(10) '2 666'
CL2 C44 3.711(7) '2 565'
C62 C74 3.711(10) '2 556'
C72 H62 3.71(4) .
C73 H24 3.71(6) .
C76 H53 3.71(5) '1 556'
C11 H35 3.72(4) '2 666'
C23 H72 3.72(5) .
C23 C75 3.718(10) .
C12 H25 3.72(5) '2 655'
C21 C56 3.722(6) .
C24 C72 3.725(9) .
C16 C52 3.726(6) .
C23 C73 3.729(10) .
C16 H13 3.73(4) .
CL1 C54 3.733(6) 2
C61 H65 3.73(5) '2 566'
C36 H33 3.74(6) .
C43 H63 3.74(4) '1 554'
C33 H36 3.74(5) .
C13 H16 3.74(4) .
C72 H75 3.74(6) .
C22 C72 3.739(7) .
C53 H76 3.74(5) '1 554'
C75 H72 3.74(5) .
CL2 H25 3.74(5) 2
C45 H35 3.74(5) '2 666'
C55 H73 3.74(6) 2
C43 H46 3.74(3) .
C46 H43 3.74(4) .
C56 H53 3.75(6) .
C63 H66 3.75(5) .
C66 H35 3.75(6) '2 666'
C66 H63 3.75(5) .
C14 C21 3.748(8) .
C63 H36 3.75(5) .
C12 C23 3.753(8) .
C62 C73 3.753(8) '2 556'
C63 H14 3.75(5) '2 666'
C65 H15 3.75(6) '2 666'
C42 H45 3.76(4) .
C15 H52 3.76(4) .
C53 H56 3.76(4) .
C45 H42 3.76(4) .
C34 H75 3.76(7) '2 656'
CL1 H66 3.76(5) .
C26 H23 3.76(4) .
C16 C42 3.757(7) .
C62 H65 3.76(3) .
C65 H62 3.76(3) .
C23 H26 3.76(3) .
C76 H73 3.76(5) .
C51 H54 3.76(3) .
C73 H76 3.76(4) .
C71 H74 3.77(4) .
C33 H74 3.77(6) '2 656'
C26 C32 3.770(6) .
CL1 H64 3.77(5) '2 566'
C42 C43 3.772(9) '2 565'
C53 H62 3.77(5) '1 554'
C22 H25 3.78(4) .
C32 H35 3.78(3) .
C61 H64 3.78(4) .
C35 H45 3.78(5) '2 666'
C52 H55 3.78(3) .
C55 H52 3.78(3) .
C55 H13 3.78(5) '2 655'
C42 H15 3.78(7) '2 665'
C21 H24 3.78(3) .
C22 C34 3.785(7) .
C12 H15 3.79(4) .
C41 H44 3.79(3) .
C22 H76 3.79(5) .
C11 H14 3.791(13) .
C16 C51 3.792(6) .
C12 C25 3.793(7) .
C35 C46 3.794(7) '2 666'
C31 H35 3.80(4) '2 666'
C43 H16 3.80(5) .
CL1 C55 3.798(5) 2
C44 H43 3.80(6) '2 565'
C11 C42 3.799(7) .
C24 C32 3.802(7) .
C15 H64 3.80(5) '2 666'
C31 H34 3.803(18) .
C15 H35 3.80(5) '2 666'
C55 H25 3.80(5) .
CL1 C62 3.810(5) .
C22 C36 3.813(7) .
C45 H73 3.81(5) '1 565'
P1 H26 3.81(5) .
C21 H56 3.82(4) .
Pt H65 3.82(5) '2 566'
C16 C21 3.819(7) .
C62 H15 3.82(5) '2 666'
C23 H53 3.83(6) '2 655'
C31 H62 3.83(6) .
C24 C73 3.829(10) .
C44 H42 3.83(6) '2 565'
C16 H36 3.84(4) '2 666'
C64 H36 3.84(5) .
C13 C25 3.853(8) '2 655'
CL2 C46 3.854(4) .
C26 H13 3.85(5) '2 655'
C54 C75 3.858(8) '1 554'
C25 H56 3.86(4) .
CL1 C75 3.859(8) '2 556'
C73 H54 3.86(6) 2
P2 C23 3.860(6) .
C25 H53 3.86(6) '2 655'
C44 H16 3.86(5) .
P1 C26 3.865(6) .
C55 C72 3.869(7) 2
C74 H54 3.87(3) '1 556'
C21 C52 3.873(8) .
C11 H42 3.88(5) .
C14 H33 3.88(7) .
C25 C56 3.880(9) .
C14 C33 3.881(11) .
C23 H75 3.88(6) '2 656'
P2 C21 3.885(5) .
C54 H33 3.89(6) '2 655'
C13 H52 3.89(5) .
C22 H72 3.89(5) .
C75 H34 3.89(6) '2 656'
C45 H74 3.89(5) '1 565'
C32 H75 3.89(7) '2 656'
C21 H26 3.89(4) '2 655'
C26 H25 3.89(6) '2 655'
C23 C74 3.897(11) .
C35 C35 3.901(10) '2 666'
C44 H25 3.90(5) '1 565'
CL2 C55 3.904(5) 2
C14 C43 3.905(10) '2 665'
CL2 H13 3.91(5) '1 455'
C24 H72 3.91(5) .
C73 H44 3.91(4) '1 545'
C74 H24 3.91(6) .
C44 H73 3.91(5) '1 565'
CL2 C64 3.922(5) '2 566'
C24 H45 3.93(5) '1 545'
C24 C53 3.929(10) '2 655'
C34 H36 3.93(5) '2 666'
C36 C71 3.936(7) .
C36 H36 3.94(5) '2 666'
C42 C44 3.942(8) '2 565'
C11 C56 3.947(5) .
C43 C44 3.948(9) '2 565'
C75 H53 3.95(5) '1 556'
C54 C72 3.952(8) 2
C53 H63 3.95(6) '1 554'
C26 C54 3.954(8) .
C44 H64 3.96(5) '2 566'
C64 H65 3.96(5) '2 566'
C41 H43 3.96(7) '2 565'
C62 H53 3.96(6) '1 556'
C15 C65 3.963(8) '2 666'
C61 C72 3.965(6) .
C34 C66 3.969(9) '2 666'
C72 H24 3.97(5) .
C42 H44 3.98(5) '2 565'
C52 H63 3.98(6) '1 554'
C46 H63 3.98(6) '2 566'
C53 H73 3.98(6) 2
C25 C26 3.982(9) '2 655'
C34 C65 3.983(9) '2 666'
C26 C53 3.985(9) .
C74 H63 3.99(5) '2 556'
C63 C73 3.988(8) '2 556'
P2 H46 3.99(5) .
CL1 H62 3.99(5) .
C24 C71 3.997(8) .
C36 C76 4.002(8) .
C16 C35 4.005(8) '2 666'
C33 H76 4.01(4) .
C25 C55 4.006(9) .
C53 H24 4.01(6) '2 655'
C16 H42 4.01(5) .
C15 C43 4.010(10) '2 665'
C22 H75 4.01(7) '2 656'
C43 H42 4.01(6) '2 565'
C56 H25 4.01(5) .
P1 C22 4.016(6) .
C23 H13 4.02(5) .
C56 H72 4.02(4) 2
C52 H16 4.02(4) .
P1 C31 4.019(5) .
C36 C36 4.020(8) '2 666'
C36 H62 4.02(5) .
CL2 H46 4.02(4) .
C13 C34 4.026(9) .
C41 H35 4.03(5) '2 666'
C13 H26 4.03(4) '2 655'
C33 C74 4.028(11) '2 656'
C71 H74 4.03(6) '2 556'
C34 C74 4.032(11) '2 656'
C54 C73 4.032(9) 2
C66 C66 4.033(7) '2 566'
C54 H62 4.03(5) '1 554'
C41 C56 4.037(6) .
C15 C63 4.040(8) '2 666'
C25 C53 4.042(10) '2 655'
P2 H23 4.04(6) .
C11 C33 4.044(8) .
C31 C72 4.047(6) .
C34 C46 4.050(7) '2 666'
P2 C11 4.054(5) .
C63 C74 4.055(9) '2 556'
C34 C45 4.058(8) '2 666'
CL1 C33 4.061(6) '1 455'
P1 C45 4.078(5) .
P2 C65 4.078(5) .
C24 C44 4.079(7) '1 545'
C64 C66 4.081(7) '2 566'
CL2 H65 4.08(5) '2 566'
P2 C73 4.085(5) .
P2 C75 4.088(8) .
P1 C53 4.091(5) .
C44 C63 4.099(9) '2 566'
P1 C55 4.101(5) .
C46 C63 4.104(8) '2 566'
P1 C15 4.105(5) .
C35 C45 4.106(8) '2 666'
P1 C13 4.109(5) .
C12 C56 4.109(6) .
P2 C35 4.113(6) .
P1 C43 4.117(7) .
P2 C63 4.127(5) .
Pt C21 4.131(5) .
C35 C66 4.137(8) '2 666'
P1 H66 4.15(4) .
C55 C56 4.148(8) 2
P2 C33 4.149(6) .
C34 C75 4.150(11) '2 656'
CL2 C13 4.164(5) '1 455'
C56 C56 4.165(7) 2
C73 C75 4.167(11) '2 556'
C32 C61 4.181(7) .
C72 C74 4.185(11) '2 556'
C12 C41 4.188(6) .
C55 C73 4.189(9) 2
C24 C74 4.191(12) .
C43 C64 4.195(8) '1 554'
CL1 C34 4.198(6) '1 455'
C66 C71 4.199(6) .
C21 C71 4.212(7) .
C12 C34 4.213(8) .
C62 C72 4.221(6) .
CL1 C13 4.221(5) '1 455'
C16 C45 4.221(7) .
CL1 C64 4.224(6) '2 566'
Pt C22 4.224(5) .
CL1 C14 4.229(6) '1 455'
C13 C52 4.231(7) .
CL2 H72 4.24(5) .
C46 C51 4.243(6) .
C14 C32 4.244(9) .
C42 C63 4.248(7) '1 554'
C36 C65 4.252(8) .
C53 C75 4.252(7) '1 554'
C42 C56 4.257(7) .
C53 C76 4.257(7) '1 554'
P1 C32 4.258(5) .
C62 C75 4.265(9) .
C11 C36 4.266(7) .
P2 C12 4.266(5) .
C64 C65 4.267(8) '2 566'
C12 C24 4.268(8) .
C72 C75 4.269(10) '2 556'
C54 C76 4.269(8) '1 554'
C13 C31 4.272(7) .
C14 C34 4.276(11) .
C15 C21 4.276(8) .
C43 C63 4.280(7) '1 554'
C32 C72 4.280(7) .
C25 C32 4.281(7) .
C22 C35 4.284(7) .
C71 C74 4.284(11) '2 556'
P1 H35 4.29(4) '2 666'
C16 C32 4.288(8) .
C14 C63 4.301(8) '2 666'
Pt C55 4.301(5) 2
C73 C74 4.302(11) '2 556'
C73 C76 4.305(10) '2 556'
C24 C45 4.307(8) '1 545'
C25 C51 4.308(8) .
C45 C74 4.310(8) '1 565'
C46 C66 4.311(7) .
C23 C53 4.312(9) '2 655'
C35 C61 4.316(7) .
C16 C31 4.326(8) .
Pt C12 4.328(4) .
C24 C76 4.328(9) .
C15 C41 4.331(6) .
C45 C73 4.336(7) '1 565'
C15 C36 4.337(8) '2 666'
Pt C64 4.347(6) '2 566'
C16 C36 4.352(7) '2 666'
Pt H14 4.35(3) '1 455'
C12 C25 4.355(8) '2 655'
C13 C26 4.359(7) '2 655'
C44 C64 4.360(9) '2 566'
C11 C53 4.365(6) .
Pt C42 4.365(5) .
Pt C32 4.366(5) .
C12 C36 4.368(7) .
C61 C65 4.382(7) '2 566'
C25 C72 4.383(9) .
C25 C52 4.390(9) '2 655'
C53 C62 4.391(9) '1 554'
C15 C42 4.392(9) '2 665'
CL1 C73 4.395(6) .
C13 C51 4.403(6) .
C14 C25 4.404(8) '2 655'
C42 C53 4.411(8) .
C13 C23 4.412(9) .
C25 C44 4.413(8) '1 545'
CL2 C55 4.413(5) .
Pt C65 4.421(5) '2 566'
C41 C64 4.423(7) '2 566'
C12 C53 4.426(7) .
C24 C75 4.427(10) .
C41 C43 4.428(8) '2 565'
C15 C35 4.435(9) '2 666'
C21 C26 4.435(7) '2 655'
CL2 C65 4.448(5) '2 566'
CL1 C65 4.480(4) .
Pt C62 4.484(5) .
CL2 C43 4.505(7) .
CL2 C25 4.522(6) 2
CL2 C52 4.577(5) .
P2 C74 4.587(7) .
Pt C36 4.588(5) .
CL1 P1 4.5948(16) .
P1 C54 4.596(5) .
CL2 P2 4.6010(15) .
P2 C64 4.610(5) .
P1 C14 4.613(5) .
P1 C44 4.618(6) .
CL1 C63 4.625(5) .
P2 C34 4.647(5) .
Pt C16 4.684(5) .
Pt C76 4.720(6) .
Pt C52 4.729(5) .
Pt C26 4.736(6) .
P2 C46 4.759(5) .
Pt C65 4.822(5) .
Pt C73 4.832(6) .
Pt C45 4.840(5) .
Pt C55 4.908(5) .
Pt C54 4.923(7) 2
Pt C23 4.936(7) .

loop_
_geom_torsion_atom_site_label_1
_geom_torsion_atom_site_label_2
_geom_torsion_atom_site_label_3
_geom_torsion_atom_site_label_4
_geom_torsion
CL1 Pt P1 C11 166.3(2)
CL1 Pt P1 C41 46.8(2)
CL1 Pt P1 C51 -70.4(2)
CL2 Pt P1 C11 177.70(17)
CL2 Pt P1 C41 58.23(12)
CL2 Pt P1 C51 -58.99(16)
P2 Pt P1 C11 -1.61(17)
P2 Pt P1 C41 -121.08(12)
P2 Pt P1 C51 121.70(16)
CL1 Pt P2 C31 -171.08(18)
CL1 Pt P2 C61 -52.75(15)
CL1 Pt P2 C71 63.44(18)
CL2 Pt P2 C31 -169.0(3)
CL2 Pt P2 C61 -50.7(3)
CL2 Pt P2 C71 65.5(3)
P1 Pt P2 C31 6.65(18)
P1 Pt P2 C61 124.99(15)
P1 Pt P2 C71 -118.82(18)
Pt P1 C11 C12 71.8(4)
Pt P1 C11 C16 -118.5(4)
C41 P1 C11 C12 -167.4(4)
C41 P1 C11 C16 2.3(4)
C51 P1 C11 C12 -57.1(4)
C51 P1 C11 C16 112.5(4)
Pt P1 C41 C42 -122.7(4)
Pt P1 C41 C46 56.6(3)
C11 P1 C41 C42 102.5(4)
C11 P1 C41 C46 -78.3(4)
C51 P1 C41 C42 -1.6(4)
C51 P1 C41 C46 177.7(3)
Pt P1 C51 C52 177.9(4)
Pt P1 C51 C56 -7.4(4)
C11 P1 C51 C52 -44.4(4)
C11 P1 C51 C56 130.3(4)
C41 P1 C51 C52 61.7(4)
C41 P1 C51 C56 -123.5(4)
Pt P2 C31 C32 -76.1(5)
Pt P2 C31 C36 108.3(4)
C61 P2 C31 C32 162.9(4)
C61 P2 C31 C36 -12.7(5)
C71 P2 C31 C32 52.9(5)
C71 P2 C31 C36 -122.6(5)
Pt P2 C61 C62 133.4(4)
Pt P2 C61 C66 -47.1(4)
C31 P2 C61 C62 -93.4(4)
C31 P2 C61 C66 86.1(4)
C71 P2 C61 C62 13.8(4)
C71 P2 C61 C66 -166.7(3)
Pt P2 C71 C72 1.3(5)
Pt P2 C71 C76 -178.8(4)
C31 P2 C71 C72 -136.0(4)
C31 P2 C71 C76 44.0(5)
C61 P2 C71 C72 118.0(4)
C61 P2 C71 C76 -62.1(5)
P1 C11 C12 C13 166.1(4)
P1 C11 C12 C21 -17.9(6)
C16 C11 C12 C13 -3.6(7)
C16 C11 C12 C21 172.3(4)
P1 C11 C16 C15 -168.5(5)
P1 C11 C16 H16 9(4)
C12 C11 C16 C15 1.3(8)
C12 C11 C16 H16 179(4)
C11 C12 C13 C14 3.0(8)
C11 C12 C13 H13 177(3)
C21 C12 C13 C14 -173.3(5)
C21 C12 C13 H13 1(3)
C11 C12 C21 C22 -91.4(6)
C11 C12 C21 C26 99.3(6)
C13 C12 C21 C22 84.6(6)
C13 C12 C21 C26 -84.7(6)
C12 C13 C14 C15 .1(10)
C12 C13 C14 H14 175(4)
H13 C13 C14 C15 -173(4)
H13 C13 C14 H14 2(6)
C13 C14 C15 C16 -2.5(10)
C13 C14 C15 H15 179(5)
H14 C14 C15 C16 -178(4)
H14 C14 C15 H15 3(6)
C14 C15 C16 C11 1.8(10)
C14 C15 C16 H16 -176(3)
H15 C15 C16 C11 -179(4)
H15 C15 C16 H16 3(6)
C12 C21 C22 C23 -166.9(5)
C12 C21 C22 C32 6.5(7)
C26 C21 C22 C23 2.7(7)
C26 C21 C22 C32 176.2(5)
C12 C21 C26 C25 169.8(5)
C12 C21 C26 H26 -13(3)
C22 C21 C26 C25 .7(8)
C22 C21 C26 H26 178(3)
C21 C22 C23 C24 -3.3(9)
C21 C22 C23 H23 174(4)
C32 C22 C23 C24 -176.4(6)
C32 C22 C23 H23 1(4)
C21 C22 C32 C31 89.8(6)
C21 C22 C32 C33 -85.2(7)
C23 C22 C32 C31 -97.0(7)
C23 C22 C32 C33 88.0(7)
C22 C23 C24 C25 .5(10)
C22 C23 C24 H24 178(4)
H23 C23 C24 C25 -177(4)
H23 C23 C24 H24 0(5)
C23 C24 C25 C26 3.0(10)
C23 C24 C25 H25 -176(4)
H24 C24 C25 C26 -175(4)
H24 C24 C25 H25 6(6)
C24 C25 C26 C21 -3.6(9)
C24 C25 C26 H26 179(4)
H25 C25 C26 C21 175(4)
H25 C25 C26 H26 -2(5)
P2 C31 C32 C22 9.6(8)
P2 C31 C32 C33 -175.4(5)
C36 C31 C32 C22 -174.8(5)
C36 C31 C32 C33 .2(8)
P2 C31 C36 C35 175.7(5)
P2 C31 C36 H36 0(4)
C32 C31 C36 C35 .0(9)
C32 C31 C36 H36 -176(4)
C22 C32 C33 C34 175.4(7)
C22 C32 C33 H33 -10(5)
C31 C32 C33 C34 .2(10)
C31 C32 C33 H33 175(4)
C32 C33 C34 C35 -.8(12)
C32 C33 C34 H34 176(4)
H33 C33 C34 C35 -175(5)
H33 C33 C34 H34 2(7)
C33 C34 C35 C36 1.0(12)
C33 C34 C35 H35 -171(3)
H34 C34 C35 C36 -176(5)
H34 C34 C35 H35 12(6)
C34 C35 C36 C31 -.6(11)
C34 C35 C36 H36 175(4)
H35 C35 C36 C31 172(3)
H35 C35 C36 H36 -12(5)
P1 C41 C42 C43 -179.0(5)
P1 C41 C42 H42 -3(4)
C46 C41 C42 C43 1.8(8)
C46 C41 C42 H42 178(4)
P1 C41 C46 C45 178.2(4)
P1 C41 C46 H46 -5(3)
C42 C41 C46 C45 -2.5(7)
C42 C41 C46 H46 175(3)
C41 C42 C43 C44 -.4(10)
C41 C42 C43 H43 177(4)
H42 C42 C43 C44 -176(4)
H42 C42 C43 H43 2(6)
C42 C43 C44 C45 -.4(10)
C42 C43 C44 H44 177(4)
H43 C43 C44 C45 -178(4)
H43 C43 C44 H44 -1(6)
C43 C44 C45 C46 -.3(9)
C43 C44 C45 H45 -179(4)
H44 C44 C45 C46 -178(4)
H44 C44 C45 H45 4(5)
C44 C45 C46 C41 1.8(8)
C44 C45 C46 H46 -175(3)
H45 C45 C46 C41 -179(4)
H45 C45 C46 H46 3(5)
P1 C51 C52 C53 175.7(5)
P1 C51 C52 H52 -3(3)
C56 C51 C52 C53 .8(8)
C56 C51 C52 H52 -178(3)
P1 C51 C56 C55 -173.8(4)
P1 C51 C56 H56 0(3)
C52 C51 C56 C55 1.0(8)
C52 C51 C56 H56 175(3)
C51 C52 C53 C54 -1.2(9)
C51 C52 C53 H53 173(4)
H52 C52 C53 C54 178(3)
H52 C52 C53 H53 -9(5)
C52 C53 C54 C55 -.3(10)
C52 C53 C54 H54 178(4)
H53 C53 C54 C55 -173(4)
H53 C53 C54 H54 6(6)
C53 C54 C55 C56 2.0(10)
C53 C54 C55 H55 -177(3)
H54 C54 C55 C56 -176(4)
H54 C54 C55 H55 4(5)
C54 C55 C56 C51 -2.4(8)
C54 C55 C56 H56 -177(3)
H55 C55 C56 C51 177(3)
H55 C55 C56 H56 3(4)
P2 C61 C62 C63 179.7(4)
P2 C61 C62 H62 -6(3)
C66 C61 C62 C63 .1(7)
C66 C61 C62 H62 174(3)
P2 C61 C66 C65 -178.4(4)
P2 C61 C66 H66 -2(3)
C62 C61 C66 C65 1.1(7)
C62 C61 C66 H66 178(3)
C61 C62 C63 C64 -.7(8)
C61 C62 C63 H63 -178(3)
H62 C62 C63 C64 -175(3)
H62 C62 C63 H63 8(5)
C62 C63 C64 C65 .0(8)
C62 C63 C64 H64 177(4)
H63 C63 C64 C65 177(4)
H63 C63 C64 H64 -6(5)
C63 C64 C65 C66 1.2(8)
C63 C64 C65 H65 -178(4)
H64 C64 C65 C66 -176(3)
H64 C64 C65 H65 5(5)
C64 C65 C66 C61 -1.8(7)
C64 C65 C66 H66 -178(3)
H65 C65 C66 C61 177(3)
H65 C65 C66 H66 0(5)
P2 C71 C72 C73 -179.5(5)
P2 C71 C72 H72 3(3)
C76 C71 C72 C73 .6(8)
C76 C71 C72 H72 -177(3)
P2 C71 C76 C75 178.1(5)
P2 C71 C76 H76 -4(3)
C72 C71 C76 C75 -2.0(9)
C72 C71 C76 H76 176(3)
C71 C72 C73 C74 .7(10)
C71 C72 C73 H73 -175(4)
H72 C72 C73 C74 178(3)
H72 C72 C73 H73 2(5)
C72 C73 C74 C75 -.6(13)
C72 C73 C74 H74 172(4)
H73 C73 C74 C75 176(4)
H73 C73 C74 H74 -11(6)
C73 C74 C75 C76 -.9(13)
C73 C74 C75 H75 179(5)
H74 C74 C75 C76 -173(4)
H74 C74 C75 H75 6(6)
C74 C75 C76 C71 2.2(11)
C74 C75 C76 H76 -176(3)
H75 C75 C76 C71 -177(4)
H75 C75 C76 H76 5(5)
